data_4060260
_journal_name_full Organometallics
_journal_paper_doi 10.1021/om034268l
_journal_year 2004
_chemical_formula_sum 'C62 H130 B20 Cl5 Er2 Li3 N2 O14 P2'
_chemical_formula_weight 1938.41
_space_group_IT_number 14
_symmetry_cell_setting monoclinic
_symmetry_space_group_name_Hall '-P 2ybc'
_symmetry_space_group_name_H-M 'P 1 21/c 1'
_atom_sites_solution_hydrogens geom
_atom_sites_solution_primary direct
_atom_sites_solution_secondary difmap
_cell_angle_alpha 90.00
_cell_angle_beta 103.2100(10)
_cell_angle_gamma 90.00
_cell_formula_units_Z 4
_cell_length_a 21.6048(10)
_cell_length_b 13.9327(6)
_cell_length_c 32.9400(15)
_cell_measurement_reflns_used ?
_cell_measurement_temperature 293(2)
_cell_measurement_theta_max ?
_cell_measurement_theta_min ?
_cell_volume 9653.0(8)
_diffrn_ambient_temperature 293(2)
_diffrn_detector_area_resol_mean ?
_diffrn_measurement_device_type ?
_diffrn_measurement_method ?
_diffrn_radiation_monochromator graphite
_diffrn_radiation_source 'fine-focus sealed tube'
_diffrn_radiation_type MoK\a
_diffrn_radiation_wavelength 0.71073
_diffrn_reflns_av_R_equivalents 0.0601
_diffrn_reflns_av_sigmaI/netI 0.0453
_diffrn_reflns_limit_h_max 22
_diffrn_reflns_limit_h_min -23
_diffrn_reflns_limit_k_max 14
_diffrn_reflns_limit_k_min -15
_diffrn_reflns_limit_l_max 35
_diffrn_reflns_limit_l_min -33
_diffrn_reflns_number 40630
_diffrn_reflns_theta_max 25.00
_diffrn_reflns_theta_min 1.27
_diffrn_standards_decay_% ?
_diffrn_standards_interval_count ?
_diffrn_standards_interval_time ?
_diffrn_standards_number ?
_exptl_absorpt_coefficient_mu 1.949
_exptl_absorpt_correction_T_max 1.0000
_exptl_absorpt_correction_T_min 0.6852
_exptl_absorpt_correction_type SADABS
_exptl_absorpt_process_details ?
_exptl_crystal_colour pink
_exptl_crystal_density_diffrn 1.334
_exptl_crystal_density_meas ?
_exptl_crystal_density_method 'not measured'
_exptl_crystal_description prism
_exptl_crystal_F_000 3952
_exptl_crystal_size_max 0.51
_exptl_crystal_size_mid 0.34
_exptl_crystal_size_min 0.32
_refine_ls_extinction_coef ?
_refine_ls_extinction_method none
_refine_ls_goodness_of_fit_ref 1.087
_refine_ls_hydrogen_treatment mixed
_refine_ls_matrix_type full
_refine_ls_number_parameters 833
_refine_ls_number_reflns 12602
_refine_ls_number_restraints 290
_refine_ls_restrained_S_all 1.080
_refine_ls_R_factor_all 0.0947
_refine_ls_R_factor_gt 0.0727
_refine_ls_shift/su_max 0.207
_refine_ls_shift/su_mean 0.017
_refine_ls_structure_factor_coef Fsqd
_refine_ls_weighting_details 'calc w=1/[\s^2^(Fo^2^)+(0.1251P)^2^+62.8138P] where P=(Fo^2^+2Fc^2^)/3'
_refine_ls_weighting_scheme calc
_refine_ls_wR_factor_gt 0.1918
_refine_ls_wR_factor_ref 0.2231
_reflns_number_gt 9888
_reflns_number_total 12602
_reflns_threshold_expression >2sigma(I)
_cod_original_sg_symbol_H-M P2(1)/c
_cod_database_code 4060260

loop_
_symmetry_equiv_pos_as_xyz
'x, y, z'
'-x, y+1/2, -z+1/2'
'-x, -y, -z'
'x, -y-1/2, z-1/2'

loop_
_atom_site_label
_atom_site_type_symbol
_atom_site_fract_x
_atom_site_fract_y
_atom_site_fract_z
_atom_site_U_iso_or_equiv
_atom_site_adp_type
_atom_site_occupancy
_atom_site_symmetry_multiplicity
_atom_site_calc_flag
_atom_site_refinement_flags
_atom_site_disorder_assembly
_atom_site_disorder_group
Er1 Er 0.23940(2) 0.90062(4) 0.479982(15) 0.0457(2) Uani 1 1 d . . .
Er2 Er 0.21213(2) 0.92487(4) 0.593926(15) 0.0471(2) Uani 1 1 d . . .
Cl1 Cl 0.14514(14) 0.8058(2) 0.43678(10) 0.0686(9) Uani 1 1 d . . .
Cl2 Cl 0.12704(15) 0.7999(2) 0.59979(10) 0.0676(8) Uani 1 1 d . . .
Cl3 Cl 0.23865(14) 0.7724(2) 0.54343(9) 0.0550(7) Uani 1 1 d . . .
Cl4 Cl 0.29825(13) 0.9946(2) 0.55259(8) 0.0548(7) Uani 1 1 d . . .
Cl5 Cl 0.14100(13) 0.9583(2) 0.51554(8) 0.0527(7) Uani 1 1 d . . .
P1 P 0.24923(15) 0.9835(2) 0.71303(9) 0.0545(8) Uani 1 1 d . . .
P2 P 0.31113(14) 0.9931(2) 0.38654(9) 0.0518(7) Uani 1 1 d . . .
N2 N 0.3818(5) 1.0421(8) 0.3852(3) 0.066(3) Uani 1 1 d . . .
N1 N 0.2893(6) 1.0705(8) 0.7422(3) 0.074(3) Uani 1 1 d . . .
B3 B 0.2773(7) 0.7898(9) 0.6895(4) 0.054(3) Uani 1 1 d . . .
H3 H 0.2271 0.7740 0.6887 0.065 Uiso 1 1 calc R . .
B4 B 0.3348(8) 0.8117(10) 0.7376(5) 0.065(4) Uani 1 1 d . . .
H4 H 0.3229 0.8092 0.7683 0.078 Uiso 1 1 calc R . .
B5 B 0.3875(8) 0.8962(11) 0.7264(5) 0.068(4) Uani 1 1 d . . .
H5 H 0.4096 0.9495 0.7499 0.082 Uiso 1 1 calc R . .
B6 B 0.3647(7) 0.9258(10) 0.6724(5) 0.059(4) Uani 1 1 d . . .
H6 H 0.3718 0.9978 0.6604 0.070 Uiso 1 1 calc R . .
B7 B 0.3183(7) 0.7348(10) 0.6536(4) 0.063(4) Uani 1 1 d . . .
H7 H 0.2960 0.6822 0.6299 0.076 Uiso 1 1 calc R . .
B8 B 0.3397(7) 0.7048(10) 0.7086(5) 0.066(4) Uani 1 1 d . . .
H8 H 0.3302 0.6334 0.7201 0.079 Uiso 1 1 calc R . .
B9 B 0.4097(8) 0.7743(12) 0.7307(5) 0.075(5) Uani 1 1 d . . .
H9 H 0.4470 0.7466 0.7566 0.090 Uiso 1 1 calc R . .
B10 B 0.4282(7) 0.8465(13) 0.6918(5) 0.075(4) Uani 1 1 d . . .
H10 H 0.4776 0.8671 0.6925 0.089 Uiso 1 1 calc R . .
B11 B 0.3715(7) 0.8205(11) 0.6436(5) 0.069(4) Uani 1 1 d . . .
H11 H 0.3837 0.8233 0.6130 0.083 Uiso 1 1 calc R . .
B12 B 0.3995(8) 0.7266(12) 0.6803(5) 0.076(5) Uani 1 1 d . . .
H12 H 0.4302 0.6683 0.6738 0.091 Uiso 1 1 calc R . .
B30 B 0.1454(8) 1.1749(13) 0.3816(5) 0.078(5) Uani 1 1 d . . .
B23 B 0.2808(6) 1.1431(10) 0.4521(4) 0.053(3) Uani 1 1 d . . .
H23 H 0.3257 1.1300 0.4750 0.064 Uiso 1 1 calc R . .
B25 B 0.2184(8) 1.1588(11) 0.3667(5) 0.069(4) Uani 1 1 d . . .
H25 H 0.2221 1.1571 0.3339 0.083 Uiso 1 1 calc R . .
B26 B 0.1839(6) 1.0619(12) 0.3907(4) 0.060(4) Uani 1 1 d . . .
H26 H 0.1655 0.9964 0.3735 0.072 Uiso 1 1 calc R . .
B27 B 0.1481(6) 1.1105(11) 0.4278(5) 0.061(4) Uani 1 1 d . . .
H27 H 0.1052 1.0779 0.4345 0.073 Uiso 1 1 calc R . .
B28 B 0.2086(8) 1.1620(11) 0.4673(5) 0.070(4) Uani 1 1 d . . .
H28 H 0.2058 1.1638 0.5002 0.084 Uiso 1 1 calc R . .
B29 B 0.2437(9) 1.2580(12) 0.4442(5) 0.076(4) Uani 1 1 d . . .
H29 H 0.2642 1.3217 0.4620 0.091 Uiso 1 1 calc R . .
B31 B 0.2022(9) 1.2669(13) 0.3917(5) 0.081(5) Uani 1 1 d . . .
H31 H 0.1946 1.3362 0.3753 0.098 Uiso 1 1 calc R . .
B24 B 0.2777(9) 1.2089(12) 0.4063(6) 0.078(5) Uani 1 1 d . . .
H24 H 0.3206 1.2408 0.3993 0.094 Uiso 1 1 calc R . .
B32 B 0.1606(8) 1.2363(12) 0.4291(5) 0.076(5) Uani 1 1 d . . .
H32 H 0.1259 1.2863 0.4372 0.091 Uiso 1 1 calc R . .
C1 C 0.3101(5) 0.8992(8) 0.7008(3) 0.052(3) Uani 1 1 d . . .
C2 C 0.2993(5) 0.8566(8) 0.6513(3) 0.049(3) Uani 1 1 d . . .
C3 C 0.2685(11) 1.0970(13) 0.7804(5) 0.110(6) Uani 1 1 d . . .
H3A H 0.2920 1.1552 0.7913 0.132 Uiso 1 1 calc R . .
C4 C 0.2878(15) 1.0207(16) 0.8133(5) 0.170(12) Uani 1 1 d . . .
H4A H 0.2619 0.9647 0.8055 0.255 Uiso 1 1 calc R . .
H4B H 0.2821 1.0444 0.8395 0.255 Uiso 1 1 calc R . .
H4C H 0.3317 1.0043 0.8157 0.255 Uiso 1 1 calc R . .
C5 C 0.1984(12) 1.1224(19) 0.7716(6) 0.156(10) Uani 1 1 d . . .
H5A H 0.1877 1.1622 0.7472 0.234 Uiso 1 1 calc R . .
H5B H 0.1896 1.1563 0.7950 0.234 Uiso 1 1 calc R . .
H5C H 0.1735 1.0646 0.7670 0.234 Uiso 1 1 calc R . .
C6 C 0.3283(8) 1.1417(11) 0.7283(5) 0.096(5) Uani 1 1 d . . .
H6A H 0.3398 1.1152 0.7035 0.115 Uiso 1 1 calc R . .
C7 C 0.3924(10) 1.1611(14) 0.7608(7) 0.146(9) Uani 1 1 d . . .
H7A H 0.3836 1.1772 0.7873 0.219 Uiso 1 1 calc R . .
H7B H 0.4143 1.2135 0.7513 0.219 Uiso 1 1 calc R . .
H7C H 0.4185 1.1046 0.7637 0.219 Uiso 1 1 calc R . .
C8 C 0.2963(10) 1.2394(11) 0.7153(6) 0.118(6) Uani 1 1 d . . .
H8A H 0.2580 1.2296 0.6942 0.177 Uiso 1 1 calc R . .
H8B H 0.3248 1.2796 0.7044 0.177 Uiso 1 1 calc R . .
H8C H 0.2861 1.2698 0.7391 0.177 Uiso 1 1 calc R . .
C11 C 0.2149(5) 1.0321(7) 0.6609(3) 0.047(3) Uani 1 1 d . . .
H11A H 0.2382 1.0041 0.6852 0.056 Uiso 1 1 calc R . .
C12 C 0.2389(6) 1.0868(8) 0.6324(4) 0.059(3) Uani 1 1 d . . .
H12A H 0.2812 1.1041 0.6351 0.070 Uiso 1 1 calc R . .
C13 C 0.1889(7) 1.1111(9) 0.5992(4) 0.063(3) Uani 1 1 d . . .
H13 H 0.1931 1.1452 0.5757 0.076 Uiso 1 1 calc R . .
C14 C 0.0662(9) 1.0855(12) 0.5841(5) 0.092(5) Uani 1 1 d . . .
H14 H 0.0553 1.1169 0.5585 0.111 Uiso 1 1 calc R . .
C15 C 0.0214(9) 1.0476(17) 0.6009(7) 0.112(7) Uani 1 1 d . . .
H15 H -0.0210 1.0552 0.5872 0.135 Uiso 1 1 calc R . .
C16 C 0.0356(8) 0.9964(15) 0.6389(7) 0.106(6) Uani 1 1 d . . .
H16 H 0.0028 0.9699 0.6493 0.127 Uiso 1 1 calc R . .
C17 C 0.0972(7) 0.9853(11) 0.6606(5) 0.081(4) Uani 1 1 d . . .
H17 H 0.1062 0.9503 0.6853 0.097 Uiso 1 1 calc R . .
C18 C 0.1478(6) 1.0278(9) 0.6452(4) 0.060(3) Uani 1 1 d . . .
C19 C 0.1321(7) 1.0771(9) 0.6062(4) 0.065(4) Uani 1 1 d . . .
C21 C 0.2637(5) 1.0895(8) 0.4056(4) 0.054(3) Uani 1 1 d . . .
C22 C 0.2215(5) 1.0594(9) 0.4423(3) 0.054(3) Uani 1 1 d . . .
C23 C 0.4026(7) 1.0325(11) 0.3461(4) 0.075(4) Uani 1 1 d . . .
H23A H 0.4463 1.0568 0.3516 0.090 Uiso 1 1 calc R . .
C24 C 0.4050(10) 0.9317(15) 0.3317(6) 0.124(7) Uani 1 1 d . . .
H24A H 0.4304 0.8939 0.3537 0.186 Uiso 1 1 calc R . .
H24B H 0.4234 0.9302 0.3078 0.186 Uiso 1 1 calc R . .
H24C H 0.3627 0.9059 0.3243 0.186 Uiso 1 1 calc R . .
C25 C 0.3639(11) 1.0955(15) 0.3124(6) 0.132(8) Uani 1 1 d . . .
H25A H 0.3224 1.0680 0.3025 0.198 Uiso 1 1 calc R . .
H25B H 0.3848 1.1003 0.2897 0.198 Uiso 1 1 calc R . .
H25C H 0.3598 1.1583 0.3235 0.198 Uiso 1 1 calc R . .
C26 C 0.4320(7) 1.0696(11) 0.4221(5) 0.079(4) Uani 1 1 d . . .
H26A H 0.4111 1.0776 0.4453 0.095 Uiso 1 1 calc R . .
C27 C 0.4832(7) 0.9934(14) 0.4355(5) 0.102(5) Uani 1 1 d . . .
H27A H 0.4635 0.9328 0.4385 0.153 Uiso 1 1 calc R . .
H27B H 0.5104 1.0114 0.4617 0.153 Uiso 1 1 calc R . .
H27C H 0.5078 0.9879 0.4147 0.153 Uiso 1 1 calc R . .
C28 C 0.4608(8) 1.1650(13) 0.4157(7) 0.120(7) Uani 1 1 d . . .
H28A H 0.4797 1.1613 0.3920 0.180 Uiso 1 1 calc R . .
H28B H 0.4928 1.1812 0.4401 0.180 Uiso 1 1 calc R . .
H28C H 0.4283 1.2134 0.4109 0.180 Uiso 1 1 calc R . .
C31 C 0.3223(5) 0.9088(9) 0.4310(3) 0.051(3) Uani 1 1 d . . .
H31A H 0.3158 0.9597 0.4122 0.062 Uiso 1 1 calc R . .
C32 C 0.3554(5) 0.9114(8) 0.4719(3) 0.052(3) Uani 1 1 d . . .
H32A H 0.3763 0.9654 0.4849 0.062 Uiso 1 1 calc R . .
C33 C 0.3535(5) 0.8238(9) 0.4912(4) 0.061(3) Uani 1 1 d . . .
H33 H 0.3713 0.8097 0.5190 0.073 Uiso 1 1 calc R . .
C34 C 0.3024(8) 0.6626(11) 0.4613(6) 0.086(4) Uani 1 1 d . . .
H34 H 0.3129 0.6284 0.4861 0.104 Uiso 1 1 calc R . .
C35 C 0.2709(9) 0.6195(12) 0.4261(7) 0.102(6) Uani 1 1 d . . .
H35 H 0.2607 0.5548 0.4268 0.122 Uiso 1 1 calc R . .
C36 C 0.2530(8) 0.6695(12) 0.3884(6) 0.092(5) Uani 1 1 d . . .
H36 H 0.2310 0.6373 0.3647 0.110 Uiso 1 1 calc R . .
C37 C 0.2673(6) 0.7660(10) 0.3853(5) 0.070(4) Uani 1 1 d . . .
H37 H 0.2562 0.7987 0.3601 0.084 Uiso 1 1 calc R . .
C38 C 0.3000(5) 0.8129(8) 0.4228(4) 0.056(3) Uani 1 1 d . . .
C39 C 0.3190(6) 0.7578(8) 0.4602(4) 0.059(3) Uani 1 1 d . . .
Li1 Li 0.1162(12) 0.7788(16) 0.5161(9) 0.085(7) Uani 1 1 d . . .
Li2 Li 0.0598(13) 1.481(2) 0.6847(9) 0.096(8) Uani 1 1 d . . .
Li3 Li 0.4311(14) 0.3923(16) 0.5956(9) 0.086(7) Uani 1 1 d . . .
O1 O 0.0216(4) 0.7842(7) 0.5048(3) 0.075(2) Uani 1 1 d U . .
O2 O 0.0982(5) 0.6359(7) 0.5048(3) 0.089(3) Uani 1 1 d U . .
O3 O 0.4239(8) 0.3567(13) 0.5315(5) 0.152(5) Uiso 1 1 d DU . .
O4 O 0.4233(7) 0.2423(11) 0.5964(5) 0.141(5) Uiso 1 1 d DU . .
O5 O 0.5292(7) 0.3906(12) 0.6138(5) 0.139(5) Uiso 1 1 d DU . .
O6 O 0.4434(14) 0.5469(17) 0.5840(8) 0.218(9) Uiso 1 1 d DU . .
O7 O 0.3251(7) 0.4192(11) 0.5840(6) 0.144(5) Uiso 1 1 d DU . .
O8 O 0.4209(8) 0.4079(10) 0.6599(5) 0.136(5) Uiso 1 1 d DU . .
O9 O 0.0606(15) 1.324(2) 0.6804(11) 0.259(11) Uiso 1 1 d DU . .
O10 O 0.115(2) 1.475(4) 0.6376(11) 0.37(2) Uiso 1 1 d DU . .
O11 O 0.0367(18) 1.478(3) 0.7476(10) 0.270(12) Uiso 1 1 d DU . .
O12 O 0.1641(16) 1.508(2) 0.7247(13) 0.279(12) Uiso 1 1 d DU . .
O13 O 0.043(2) 1.647(4) 0.6760(17) 0.370(19) Uiso 1 1 d DU . .
O14 O -0.0474(19) 1.446(4) 0.6488(13) 0.328(17) Uiso 1 1 d DU . .
C41 C -0.0124(7) 0.8463(14) 0.5259(5) 0.102(5) Uani 1 1 d U . .
H41A H -0.0560 0.8494 0.5109 0.153 Uiso 1 1 calc R . .
H41B H 0.0060 0.9093 0.5277 0.153 Uiso 1 1 calc R . .
H41C H -0.0102 0.8223 0.5535 0.153 Uiso 1 1 calc R . .
C42 C 0.0371(8) 0.6314(12) 0.4806(6) 0.103(5) Uani 1 1 d U . .
H42A H 0.0217 0.5657 0.4789 0.123 Uiso 1 1 calc R . .
H42B H 0.0360 0.6540 0.4526 0.123 Uiso 1 1 calc R . .
C43 C -0.0036(8) 0.6937(13) 0.5008(6) 0.104(5) Uani 1 1 d U . .
H43A H -0.0467 0.6953 0.4839 0.124 Uiso 1 1 calc R . .
H43B H -0.0048 0.6682 0.5281 0.124 Uiso 1 1 calc R . .
C44 C 0.1414(9) 0.5780(12) 0.4883(7) 0.119(7) Uani 1 1 d U . .
H44A H 0.1300 0.5116 0.4893 0.179 Uiso 1 1 calc R . .
H44B H 0.1839 0.5874 0.5046 0.179 Uiso 1 1 calc R . .
H44C H 0.1395 0.5962 0.4599 0.179 Uiso 1 1 calc R . .
C45 C 0.4211(15) 0.408(2) 0.4941(8) 0.199(13) Uiso 1 1 d DU . .
H45A H 0.4633 0.4179 0.4903 0.299 Uiso 1 1 calc R . .
H45B H 0.4008 0.4686 0.4954 0.299 Uiso 1 1 calc R . .
H45C H 0.3970 0.3715 0.4710 0.299 Uiso 1 1 calc R . .
C46 C 0.4294(15) 0.2564(16) 0.5250(10) 0.194(12) Uiso 1 1 d DU . .
H46A H 0.4739 0.2384 0.5294 0.232 Uiso 1 1 calc R . .
H46B H 0.4082 0.2396 0.4966 0.232 Uiso 1 1 calc R . .
C47 C 0.3986(12) 0.2042(19) 0.5558(6) 0.157(9) Uiso 1 1 d DU . .
H47A H 0.3529 0.2127 0.5480 0.189 Uiso 1 1 calc R . .
H47B H 0.4077 0.1360 0.5555 0.189 Uiso 1 1 calc R . .
C48 C 0.4147(12) 0.1912(18) 0.6318(7) 0.167(10) Uiso 1 1 d DU . .
H48A H 0.3704 0.1907 0.6321 0.250 Uiso 1 1 calc R . .
H48B H 0.4385 0.2217 0.6566 0.250 Uiso 1 1 calc R . .
H48C H 0.4294 0.1264 0.6306 0.250 Uiso 1 1 calc R . .
C49 C 0.278(2) 0.395(4) 0.5470(9) 0.40(3) Uiso 1 1 d DU . .
H49A H 0.2389 0.3781 0.5544 0.595 Uiso 1 1 calc R . .
H49B H 0.2927 0.3410 0.5335 0.595 Uiso 1 1 calc R . .
H49C H 0.2711 0.4485 0.5284 0.595 Uiso 1 1 calc R . .
C50 C 0.308(2) 0.425(3) 0.6234(8) 0.29(2) Uiso 1 1 d DU . .
H50A H 0.2744 0.4724 0.6211 0.349 Uiso 1 1 calc R . .
H50B H 0.2902 0.3636 0.6288 0.349 Uiso 1 1 calc R . .
C51 C 0.3609(10) 0.451(3) 0.6617(11) 0.222(15) Uiso 1 1 d DU . .
H51A H 0.3487 0.4292 0.6868 0.266 Uiso 1 1 calc R . .
H51B H 0.3657 0.5200 0.6634 0.266 Uiso 1 1 calc R . .
C52 C 0.4757(10) 0.428(2) 0.6925(9) 0.239(17) Uiso 1 1 d DU . .
H52A H 0.4736 0.4931 0.7018 0.358 Uiso 1 1 calc R . .
H52B H 0.5135 0.4198 0.6822 0.358 Uiso 1 1 calc R . .
H52C H 0.4768 0.3851 0.7154 0.358 Uiso 1 1 calc R . .
C53 C 0.5774(13) 0.327(2) 0.6335(10) 0.224(14) Uiso 1 1 d DU . .
H53A H 0.5757 0.2700 0.6171 0.336 Uiso 1 1 calc R . .
H53B H 0.5714 0.3111 0.6606 0.336 Uiso 1 1 calc R . .
H53C H 0.6181 0.3575 0.6362 0.336 Uiso 1 1 calc R . .
C54 C 0.554(2) 0.480(2) 0.604(2) 0.47(5) Uiso 1 1 d DU . .
H54A H 0.5660 0.4733 0.5775 0.569 Uiso 1 1 calc R . .
H54B H 0.5928 0.4930 0.6250 0.569 Uiso 1 1 calc R . .
C55 C 0.5079(15) 0.571(3) 0.6014(13) 0.244(17) Uiso 1 1 d DU . .
H55A H 0.5116 0.5969 0.6291 0.292 Uiso 1 1 calc R . .
H55B H 0.5212 0.6202 0.5844 0.292 Uiso 1 1 calc R . .
C56 C 0.3781(16) 0.569(3) 0.5778(14) 0.29(2) Uiso 1 1 d DU . .
H56A H 0.3710 0.6043 0.6015 0.436 Uiso 1 1 calc R . .
H56B H 0.3536 0.5113 0.5745 0.436 Uiso 1 1 calc R . .
H56C H 0.3652 0.6082 0.5532 0.436 Uiso 1 1 calc R . .
C61 C 0.061(4) 1.306(7) 0.7230(15) 0.60(7) Uiso 1 1 d DU . .
H61A H 0.1036 1.2944 0.7383 0.900 Uiso 1 1 calc R . .
H61B H 0.0354 1.2499 0.7247 0.900 Uiso 1 1 calc R . .
H61C H 0.0436 1.3599 0.7346 0.900 Uiso 1 1 calc R . .
C62 C 0.099(3) 1.286(4) 0.6548(17) 0.36(3) Uiso 1 1 d DU . .
H62A H 0.0774 1.2343 0.6375 0.435 Uiso 1 1 calc R . .
H62B H 0.1394 1.2641 0.6710 0.435 Uiso 1 1 calc R . .
C63 C 0.106(5) 1.374(4) 0.629(3) 0.62(9) Uiso 1 1 d DU . .
H63A H 0.1408 1.3570 0.6163 0.747 Uiso 1 1 calc R . .
H63B H 0.0682 1.3723 0.6064 0.747 Uiso 1 1 calc R . .
C64 C 0.118(3) 1.542(3) 0.6059(18) 0.38(3) Uiso 1 1 d DU . .
H64A H 0.1411 1.5153 0.5870 0.573 Uiso 1 1 calc R . .
H64B H 0.1386 1.5995 0.6182 0.573 Uiso 1 1 calc R . .
H64C H 0.0754 1.5573 0.5909 0.573 Uiso 1 1 calc R . .
C71 C -0.030(2) 1.494(5) 0.737(2) 0.46(5) Uiso 1 1 d DU . .
H71A H -0.0437 1.5133 0.7620 0.690 Uiso 1 1 calc R . .
H71B H -0.0515 1.4357 0.7267 0.690 Uiso 1 1 calc R . .
H71C H -0.0404 1.5435 0.7167 0.690 Uiso 1 1 calc R . .
C72 C 0.072(4) 1.554(5) 0.772(3) 0.60(7) Uiso 1 1 d DU . .
H72A H 0.0685 1.5558 0.8005 0.721 Uiso 1 1 calc R . .
H72B H 0.0656 1.6166 0.7587 0.721 Uiso 1 1 calc R . .
C73 C 0.147(5) 1.485(7) 0.763(2) 0.56(6) Uiso 1 1 d DU . .
H73A H 0.1829 1.4996 0.7857 0.667 Uiso 1 1 calc R . .
H73B H 0.1392 1.4167 0.7632 0.667 Uiso 1 1 calc R . .
C74 C 0.188(3) 1.521(5) 0.6880(17) 0.40(4) Uiso 1 1 d DU . .
H74A H 0.1549 1.5061 0.6639 0.594 Uiso 1 1 calc R . .
H74B H 0.2233 1.4788 0.6891 0.594 Uiso 1 1 calc R . .
H74C H 0.2012 1.5862 0.6864 0.594 Uiso 1 1 calc R . .
C81 C 0.084(3) 1.693(5) 0.710(2) 0.45(4) Uiso 1 1 d DU . .
H81A H 0.0947 1.7556 0.7020 0.672 Uiso 1 1 calc R . .
H81B H 0.1217 1.6557 0.7196 0.672 Uiso 1 1 calc R . .
H81C H 0.0624 1.6993 0.7328 0.672 Uiso 1 1 calc R . .
C82 C 0.003(4) 1.596(6) 0.643(2) 0.54(6) Uiso 1 1 d DU . .
H82A H 0.0311 1.5481 0.6357 0.651 Uiso 1 1 calc R . .
H82B H -0.0037 1.6422 0.6202 0.651 Uiso 1 1 calc R . .
C83 C -0.064(3) 1.542(4) 0.635(3) 0.55(6) Uiso 1 1 d DU . .
H83A H -0.0912 1.5704 0.6515 0.657 Uiso 1 1 calc R . .
H83B H -0.0854 1.5428 0.6060 0.657 Uiso 1 1 calc R . .
C84 C -0.044(3) 1.343(4) 0.649(2) 0.44(4) Uiso 1 1 d DU . .
H84A H -0.0235 1.3221 0.6276 0.658 Uiso 1 1 calc R . .
H84B H -0.0857 1.3167 0.6444 0.658 Uiso 1 1 calc R . .
H84C H -0.0192 1.3221 0.6758 0.658 Uiso 1 1 calc R . .

loop_
_atom_site_aniso_label
_atom_site_aniso_U_11
_atom_site_aniso_U_22
_atom_site_aniso_U_33
_atom_site_aniso_U_23
_atom_site_aniso_U_13
_atom_site_aniso_U_12
Er1 0.0432(3) 0.0516(3) 0.0413(3) 0.0033(2) 0.0079(2) 0.0021(2)
Er2 0.0519(3) 0.0489(3) 0.0390(3) 0.0009(2) 0.0074(2) 0.0021(2)
Cl1 0.0544(18) 0.076(2) 0.072(2) -0.0175(16) 0.0080(15) -0.0083(15)
Cl2 0.070(2) 0.075(2) 0.0594(19) 0.0022(15) 0.0165(15) -0.0125(16)
Cl3 0.0645(18) 0.0507(16) 0.0490(16) 0.0046(12) 0.0112(13) 0.0061(13)
Cl4 0.0566(17) 0.0598(17) 0.0468(16) -0.0012(13) 0.0096(13) -0.0116(13)
Cl5 0.0540(16) 0.0600(17) 0.0432(15) 0.0043(13) 0.0092(12) 0.0097(13)
P1 0.066(2) 0.0568(19) 0.0414(16) 0.0011(14) 0.0133(14) 0.0077(15)
P2 0.0543(18) 0.0565(18) 0.0431(16) 0.0020(13) 0.0080(13) 0.0008(14)
N2 0.067(7) 0.072(7) 0.064(7) 0.002(5) 0.026(5) -0.001(5)
N1 0.105(9) 0.060(7) 0.051(6) -0.011(5) 0.003(6) 0.014(6)
B3 0.067(9) 0.046(8) 0.046(8) 0.010(6) 0.006(6) 0.003(6)
B4 0.084(11) 0.053(9) 0.053(8) 0.006(7) 0.005(7) 0.013(7)
B5 0.068(10) 0.062(9) 0.065(10) 0.003(7) -0.007(8) 0.009(7)
B6 0.052(8) 0.051(8) 0.075(10) 0.007(7) 0.018(7) 0.002(6)
B7 0.079(10) 0.052(8) 0.053(8) 0.007(7) 0.003(7) 0.009(7)
B8 0.077(10) 0.045(8) 0.071(10) 0.013(7) 0.007(8) 0.008(7)
B9 0.076(11) 0.067(10) 0.070(10) -0.003(8) -0.006(8) 0.018(8)
B10 0.052(9) 0.088(12) 0.078(11) 0.001(9) 0.002(8) 0.010(8)
B11 0.071(10) 0.071(10) 0.068(10) 0.002(8) 0.023(8) 0.017(8)
B12 0.069(10) 0.070(10) 0.083(11) 0.005(8) 0.007(8) 0.021(8)
B30 0.073(11) 0.092(12) 0.070(10) 0.019(9) 0.020(8) 0.022(9)
B23 0.056(8) 0.051(8) 0.051(8) -0.006(6) 0.007(6) 0.005(6)
B25 0.084(11) 0.074(10) 0.046(8) 0.024(7) 0.010(7) 0.026(8)
B26 0.049(8) 0.080(10) 0.044(8) 0.011(7) -0.005(6) 0.006(7)
B27 0.037(7) 0.076(10) 0.065(9) 0.011(7) 0.001(6) 0.014(7)
B28 0.080(11) 0.068(10) 0.062(9) 0.003(8) 0.018(8) 0.016(8)
B29 0.093(12) 0.059(10) 0.080(11) 0.013(8) 0.030(9) 0.003(8)
B31 0.103(13) 0.073(11) 0.079(11) 0.022(9) 0.044(10) 0.015(10)
B24 0.087(12) 0.059(10) 0.098(13) 0.015(9) 0.039(10) 0.010(8)
B32 0.083(11) 0.063(10) 0.085(11) 0.020(8) 0.024(9) 0.027(8)
C1 0.055(7) 0.053(7) 0.046(7) 0.004(5) 0.008(5) 0.009(5)
C2 0.048(6) 0.045(6) 0.049(6) 0.003(5) 0.002(5) 0.004(5)
C3 0.164(19) 0.103(13) 0.055(10) -0.022(9) 0.010(10) 0.038(12)
C4 0.32(4) 0.132(18) 0.059(11) 0.007(11) 0.055(16) 0.05(2)
C5 0.18(2) 0.22(3) 0.075(13) -0.042(15) 0.039(14) 0.06(2)
C6 0.110(13) 0.064(10) 0.102(12) -0.027(9) -0.004(10) -0.008(9)
C7 0.149(18) 0.089(13) 0.17(2) -0.053(14) -0.023(15) -0.013(13)
C8 0.146(16) 0.072(11) 0.122(15) -0.022(10) 0.000(12) 0.001(11)
C11 0.047(7) 0.045(6) 0.043(6) 0.001(5) 0.001(5) 0.002(5)
C12 0.075(9) 0.043(7) 0.062(8) 0.007(6) 0.024(7) 0.007(6)
C13 0.081(10) 0.066(8) 0.042(7) 0.006(6) 0.012(7) 0.014(7)
C14 0.093(13) 0.099(12) 0.073(10) -0.014(8) -0.005(9) 0.037(10)
C15 0.071(12) 0.155(18) 0.105(15) -0.045(14) 0.007(11) 0.030(12)
C16 0.070(11) 0.138(16) 0.115(15) -0.036(13) 0.032(10) 0.002(10)
C17 0.070(10) 0.094(11) 0.081(10) -0.008(8) 0.021(8) 0.008(8)
C18 0.058(8) 0.054(7) 0.063(8) -0.010(6) 0.007(6) 0.009(6)
C19 0.074(9) 0.065(8) 0.050(7) 0.001(6) 0.002(7) 0.028(7)
C21 0.045(7) 0.065(8) 0.055(7) 0.013(6) 0.018(5) 0.008(5)
C22 0.045(7) 0.071(8) 0.044(6) 0.006(6) 0.008(5) 0.002(6)
C23 0.075(9) 0.091(11) 0.069(9) 0.012(8) 0.033(7) 0.004(8)
C24 0.139(18) 0.139(18) 0.111(15) -0.002(13) 0.063(13) 0.026(13)
C25 0.161(19) 0.144(18) 0.113(15) 0.067(13) 0.076(14) 0.036(14)
C26 0.060(9) 0.094(11) 0.088(10) -0.017(8) 0.025(8) -0.019(8)
C27 0.061(9) 0.150(16) 0.094(12) 0.000(11) 0.016(8) -0.003(10)
C28 0.092(12) 0.107(14) 0.176(19) -0.036(13) 0.061(13) -0.042(11)
C31 0.048(7) 0.072(8) 0.031(6) 0.018(5) 0.003(5) 0.012(6)
C32 0.050(7) 0.061(8) 0.046(7) 0.008(5) 0.014(5) 0.008(5)
C33 0.052(7) 0.077(9) 0.050(7) 0.017(7) 0.007(6) 0.012(6)
C34 0.098(12) 0.064(10) 0.105(13) 0.015(9) 0.040(10) 0.017(9)
C35 0.120(15) 0.055(10) 0.149(19) -0.003(11) 0.071(14) -0.004(9)
C36 0.103(12) 0.075(11) 0.104(13) -0.031(10) 0.037(10) -0.012(9)
C37 0.061(8) 0.064(9) 0.089(10) -0.026(7) 0.025(7) -0.002(7)
C38 0.053(7) 0.041(7) 0.081(9) -0.005(6) 0.026(6) 0.004(5)
C39 0.066(8) 0.046(7) 0.069(8) 0.010(6) 0.028(7) 0.017(6)
Li1 0.073(15) 0.056(13) 0.13(2) -0.019(13) 0.027(14) -0.015(11)
Li2 0.082(17) 0.12(2) 0.086(18) 0.029(16) 0.025(14) 0.029(16)
Li3 0.11(2) 0.056(14) 0.094(18) -0.004(12) 0.029(15) 0.004(13)
O1 0.059(5) 0.090(6) 0.074(6) -0.005(5) 0.012(4) 0.001(4)
O2 0.087(6) 0.083(7) 0.091(7) -0.005(5) 0.010(5) -0.005(5)
C41 0.076(10) 0.136(13) 0.098(12) -0.010(10) 0.027(9) 0.028(10)
C42 0.087(8) 0.083(9) 0.131(15) -0.012(9) 0.010(8) -0.020(8)
C43 0.070(8) 0.114(10) 0.126(14) -0.006(10) 0.022(9) -0.024(8)
C44 0.108(12) 0.082(12) 0.17(2) -0.006(11) 0.036(12) 0.014(9)
